data_4500851
loop_
_publ_author_name
'Qin, Ying-Lian'
'Hou, Juan-Juan'
'Lv, Jin'
'Zhang, Xian-Ming'

_publ_section_title
;
 Organic Templated Cuprous Cyanide Open Frameworks Based on Cu2(CN)6Dimer
 with Strong and Long-Lived Luminescence
;
_journal_issue 7
_journal_name_full 'Crystal Growth &amp; Design'
_journal_page_first 3101
_journal_paper_doi 10.1021/cg200362c
_journal_volume 11
_journal_year 2011
_chemical_formula_sum 'C17 H27 Cu4 N11'
_chemical_formula_weight 639.66
_chemical_name_systematic
; 
 ? 
;
_space_group_IT_number 58
_symmetry_cell_setting orthorhombic
_symmetry_space_group_name_Hall '-P 2 2n'
_symmetry_space_group_name_H-M 'P n n m'
_atom_sites_solution_hydrogens geom
_atom_sites_solution_primary direct
_atom_sites_solution_secondary difmap
_audit_creation_method SHELXL-97
_cell_angle_alpha 90.00
_cell_angle_beta 90.00
_cell_angle_gamma 90.00
_cell_formula_units_Z 2
_cell_length_a 11.211(3)
_cell_length_b 12.244(3)
_cell_length_c 8.541(2)
_cell_measurement_temperature 298(2)
_cell_volume 1172.4(5)
_computing_cell_refinement 'SMART (Bruker, 2001)'
_computing_data_collection 'SMART (Bruker, 2001)'
_computing_data_reduction 'SAINT (Bruker, 2001)'
_computing_molecular_graphics 'SAINT (Bruker, 2001)'
_computing_publication_material 'SHELXL-97 (Sheldrick, 1997)'
_computing_structure_refinement 'SHELXL-97 (Sheldrick, 1997)'
_computing_structure_solution 'SHELXS-97 (Sheldrick, 1990)'
_diffrn_ambient_temperature 298(2)
_diffrn_measured_fraction_theta_full 0.994
_diffrn_measured_fraction_theta_max 0.994
_diffrn_measurement_device_type 'Bruker Apex CCD Diffractometer'
_diffrn_measurement_method '\f and \w scan'
_diffrn_radiation_monochromator graphite
_diffrn_radiation_source 'fine-focus sealed tube'
_diffrn_radiation_type MoK\a
_diffrn_radiation_wavelength 0.71073
_diffrn_reflns_av_R_equivalents 0.0376
_diffrn_reflns_av_sigmaI/netI 0.0321
_diffrn_reflns_limit_h_max 14
_diffrn_reflns_limit_h_min -14
_diffrn_reflns_limit_k_max 15
_diffrn_reflns_limit_k_min -12
_diffrn_reflns_limit_l_max 9
_diffrn_reflns_limit_l_min -10
_diffrn_reflns_number 6004
_diffrn_reflns_theta_full 26.98
_diffrn_reflns_theta_max 26.98
_diffrn_reflns_theta_min 2.91
_exptl_absorpt_coefficient_mu 3.608
_exptl_absorpt_correction_T_max 0.9313
_exptl_absorpt_correction_T_min 0.6137
_exptl_absorpt_correction_type empirical
_exptl_absorpt_process_details 'SADABS, Sheldrick, 1997'
_exptl_crystal_colour colorless
_exptl_crystal_density_diffrn 1.812
_exptl_crystal_density_method 'not measured'
_exptl_crystal_description sheet
_exptl_crystal_F_000 644
_exptl_crystal_size_max 0.15
_exptl_crystal_size_mid 0.03
_exptl_crystal_size_min 0.02
_refine_diff_density_max 0.778
_refine_diff_density_min -0.447
_refine_diff_density_rms 0.117
_refine_ls_extinction_method none
_refine_ls_goodness_of_fit_ref 1.174
_refine_ls_hydrogen_treatment constr
_refine_ls_matrix_type full
_refine_ls_number_parameters 85
_refine_ls_number_reflns 1358
_refine_ls_number_restraints 0
_refine_ls_restrained_S_all 1.174
_refine_ls_R_factor_all 0.0529
_refine_ls_R_factor_gt 0.0481
_refine_ls_shift/su_max 0.000
_refine_ls_shift/su_mean 0.000
_refine_ls_structure_factor_coef Fsqd
_refine_ls_weighting_details 'calc w=1/[\s^2^(Fo^2^)+(0.0475P)^2^+2.4866P] where P=(Fo^2^+2Fc^2^)/3'
_refine_ls_weighting_scheme calc
_refine_ls_wR_factor_gt 0.1109
_refine_ls_wR_factor_ref 0.1137
_reflns_number_gt 1258
_reflns_number_total 1358
_reflns_threshold_expression >2sigma(I)
_cod_data_source_file cg200362c_si_002.cif
_cod_data_source_block 1
_cod_original_sg_symbol_H-M Pnnm
_cod_database_code 4500851

loop_
_symmetry_equiv_pos_as_xyz
'x, y, z'
'-x, -y, z'
'-x+1/2, y+1/2, -z+1/2'
'x+1/2, -y+1/2, -z+1/2'
'-x, -y, -z'
'x, y, -z'
'x-1/2, -y-1/2, z-1/2'
'-x-1/2, y-1/2, z-1/2'

loop_
_atom_site_label
_atom_site_type_symbol
_atom_site_fract_x
_atom_site_fract_y
_atom_site_fract_z
_atom_site_U_iso_or_equiv
_atom_site_adp_type
_atom_site_occupancy
_atom_site_symmetry_multiplicity
_atom_site_calc_flag
_atom_site_refinement_flags
Cu1 Cu 0.90136(6) 0.45385(5) 0.0000 0.0289(2) Uani 1 2 d S
Cu2 Cu 0.67292(6) 0.36746(6) 0.5000 0.0312(2) Uani 1 2 d S
N1 N 0.8196(3) 0.4156(3) 0.1954(5) 0.0408(9) Uani 1 1 d .
N2 N 0.6127(4) 0.2100(4) 0.5000 0.0267(10) Uani 1 2 d S
N3 N 0.5382(5) 0.4684(4) 0.5000 0.0307(11) Uani 0.50 2 d SP
N4 N 0.4897(5) 0.2213(4) 0.0000 0.0382(12) Uani 1 2 d S
H4D H 0.4193 0.1843 0.0000 0.046 Uiso 0.50 2 calc SPR
N5 N 0.3964(4) 0.4393(4) 0.0000 0.0357(12) Uani 1 2 d S
H5C H 0.3346 0.4862 0.0000 0.043 Uiso 0.50 2 calc SPR
H5D H 0.4642 0.4786 0.0000 0.043 Uiso 0.50 2 calc SPR
C1 C 0.7722(3) 0.3916(3) 0.3098(4) 0.0234(7) Uani 1 1 d .
C2 C 0.5699(5) 0.1256(4) 0.5000 0.0243(11) Uani 1 2 d S
C3 C 0.5382(5) 0.4684(4) 0.5000 0.0307(11) Uani 0.50 2 d SP
C4 C 0.5874(8) 0.1399(7) 0.0000 0.098(4) Uani 1 2 d S
H4A H 0.5827 0.0964 -0.0933 0.147 Uiso 0.50 1 calc PR
H4B H 0.5799 0.0936 0.0902 0.147 Uiso 0.50 1 calc PR
H4C H 0.6628 0.1770 0.0031 0.147 Uiso 0.50 2 calc SPR
C5 C 0.4928(4) 0.2917(4) 0.1434(6) 0.0418(11) Uani 1 1 d .
H5A H 0.4873 0.2461 0.2361 0.050 Uiso 1 1 calc R
H5B H 0.5680 0.3309 0.1475 0.050 Uiso 1 1 calc R
C6 C 0.3917(4) 0.3716(4) 0.1421(5) 0.0374(10) Uani 1 1 d .
H6A H 0.3165 0.3326 0.1457 0.045 Uiso 1 1 calc R
H6B H 0.3964 0.4181 0.2339 0.045 Uiso 1 1 calc R

loop_
_atom_site_aniso_label
_atom_site_aniso_U_11
_atom_site_aniso_U_22
_atom_site_aniso_U_33
_atom_site_aniso_U_23
_atom_site_aniso_U_13
_atom_site_aniso_U_12
Cu1 0.0276(4) 0.0291(4) 0.0300(4) 0.000 0.000 0.0012(3)
Cu2 0.0352(4) 0.0252(4) 0.0333(4) 0.000 0.000 0.0009(3)
N1 0.0353(19) 0.039(2) 0.048(2) 0.0001(18) -0.0020(17) 0.0040(16)
N2 0.023(2) 0.026(2) 0.031(3) 0.000 0.000 -0.0026(18)
N3 0.028(3) 0.034(3) 0.029(3) 0.000 0.000 0.003(2)
N4 0.029(2) 0.023(2) 0.063(4) 0.000 0.000 -0.001(2)
N5 0.032(3) 0.022(2) 0.053(3) 0.000 0.000 -0.0038(19)
C1 0.0232(17) 0.0225(17) 0.0244(19) 0.0042(14) 0.0104(15) 0.0010(14)
C2 0.030(3) 0.023(3) 0.020(3) 0.000 0.000 -0.009(2)
C3 0.028(3) 0.034(3) 0.029(3) 0.000 0.000 0.003(2)
C4 0.058(5) 0.040(4) 0.197(14) 0.000 0.000 0.023(4)
C5 0.039(2) 0.045(3) 0.041(3) 0.012(2) -0.014(2) -0.015(2)
C6 0.040(2) 0.043(2) 0.029(2) -0.0101(19) 0.0020(18) -0.0142(19)

loop_
_atom_type_symbol
_atom_type_description
_atom_type_scat_dispersion_real
_atom_type_scat_dispersion_imag
_atom_type_scat_source
C C 0.0033 0.0016 'International Tables Vol C Tables 4.2.6.8 and 6.1.1.4'
H H 0.0000 0.0000 'International Tables Vol C Tables 4.2.6.8 and 6.1.1.4'
N N 0.0061 0.0033 'International Tables Vol C Tables 4.2.6.8 and 6.1.1.4'
Cu Cu 0.3201 1.2651 'International Tables Vol C Tables 4.2.6.8 and 6.1.1.4'

loop_
_geom_angle_atom_site_label_1
_geom_angle_atom_site_label_2
_geom_angle_atom_site_label_3
_geom_angle
_geom_angle_site_symmetry_1
_geom_angle_site_symmetry_3
N1 Cu1 N1 116.7(2) 6 .
N1 Cu1 C2 107.83(13) 6 7_665
N1 Cu1 C2 107.83(13) . 7_665
N1 Cu1 C2 107.88(13) 6 3_655
N1 Cu1 C2 107.88(13) . 3_655
C2 Cu1 C2 108.53(16) 7_665 3_655
N1 Cu1 Cu1 121.67(11) 6 5_765
N1 Cu1 Cu1 121.67(11) . 5_765
C2 Cu1 Cu1 54.31(15) 7_665 5_765
C2 Cu1 Cu1 54.22(15) 3_655 5_765
N3 Cu2 C1 109.81(13) . 6_556
N3 Cu2 C1 109.81(13) . .
C1 Cu2 C1 109.3(2) 6_556 .
N3 Cu2 N2 110.0(2) . .
C1 Cu2 N2 108.94(12) 6_556 .
C1 Cu2 N2 108.94(12) . .
C1 N1 Cu1 179.0(4) . .
C2 N2 Cu2 174.3(4) . .
C3 N3 N3 0.0(3) 5_666 5_666
C3 N3 Cu2 177.2(7) 5_666 .
N3 N3 Cu2 177.2(7) 5_666 .
C4 N4 C5 111.7(3) . .
C4 N4 C5 111.7(3) . 6
C5 N4 C5 109.7(4) . 6
C4 N4 H4D 107.9 . .
C5 N4 H4D 107.9 . .
C5 N4 H4D 107.9 6 .
C6 N5 C6 111.3(4) 6 .
C6 N5 H5C 109.4 6 .
C6 N5 H5C 109.4 . .
C6 N5 H5D 109.4 6 .
C6 N5 H5D 109.4 . .
H5C N5 H5D 108.0 . .
N1 C1 Cu2 171.5(4) . .
N2 C2 Cu1 142.2(5) . 7_566
N2 C2 Cu1 146.3(5) . 3_645
Cu1 C2 Cu1 71.47(16) 7_566 3_645
N4 C4 H4A 109.5 . .
N4 C4 H4B 109.5 . .
H4A C4 H4B 109.5 . .
N4 C4 H4C 109.5 . .
H4A C4 H4C 109.5 . .
H4B C4 H4C 109.5 . .
C6 C5 N4 110.6(4) . .
C6 C5 H5A 109.5 . .
N4 C5 H5A 109.5 . .
C6 C5 H5B 109.5 . .
N4 C5 H5B 109.5 . .
H5A C5 H5B 108.1 . .
N5 C6 C5 110.3(4) . .
N5 C6 H6A 109.6 . .
C5 C6 H6A 109.6 . .
N5 C6 H6B 109.6 . .
C5 C6 H6B 109.6 . .
H6A C6 H6B 108.1 . .

loop_
_geom_bond_atom_site_label_1
_geom_bond_atom_site_label_2
_geom_bond_distance
_geom_bond_site_symmetry_2
Cu1 N1 1.961(4) 6
Cu1 N1 1.961(4) .
Cu1 C2 2.125(5) 7_665
Cu1 C2 2.128(5) 3_655
Cu1 Cu1 2.4838(14) 5_765
Cu2 N3 1.952(5) .
Cu2 C1 1.991(4) 6_556
Cu2 C1 1.991(4) .
Cu2 N2 2.043(4) .
N1 C1 1.150(5) .
N2 C2 1.139(7) .
N3 C3 1.154(10) 5_666
N3 N3 1.154(10) 5_666
N4 C4 1.480(9) .
N4 C5 1.499(5) .
N4 C5 1.499(5) 6
N4 H4D 0.9100 .
N5 C6 1.470(5) 6
N5 C6 1.470(5) .
N5 H5C 0.9000 .
N5 H5D 0.9000 .
C2 Cu1 2.125(5) 7_566
C2 Cu1 2.128(5) 3_645
C4 H4A 0.9600 .
C4 H4B 0.9600 .
C4 H4C 0.9600 .
C5 C6 1.498(6) .
C5 H5A 0.9700 .
C5 H5B 0.9700 .
C6 H6A 0.9700 .
C6 H6B 0.9700 .

loop_
_geom_hbond_atom_site_label_D
_geom_hbond_atom_site_label_H
_geom_hbond_atom_site_label_A
_geom_hbond_distance_DH
_geom_hbond_distance_HA
_geom_hbond_distance_DA
_geom_hbond_angle_DHA
_geom_hbond_site_symmetry_A
N5 H5D N5 0.90 1.86 2.758(10) 179.6 5_665
